data_7211077
loop_
_publ_author_name
'Gee, William J.'
'Moubaraki, Boujemaa'
'Murray, Keith S.'
'Batten, Stuart R.'

_publ_section_title
;
 Coordination polymers of a dipyridylazacrown ligand: structural, thermal
 and spectroscopic properties
;
_journal_issue 45
_journal_name_full CrystEngComm
_journal_page_first 9655
_journal_paper_doi 10.1039/c3ce41202d
_journal_volume 15
_journal_year 2013
_chemical_formula_moiety 'C50 H74 Fe N10 O8 S2, 2(Cl O4), 2(C4 H8 O), 2(H2 O)'
_chemical_formula_sum 'C58 H94 Cl2 Fe N10 O20 S2'
_chemical_formula_weight 1442.30
_chemical_name_systematic
; 
 ? 
;
_space_group_IT_number 61
_symmetry_cell_setting orthorhombic
_symmetry_space_group_name_Hall '-P 2ac 2ab'
_symmetry_space_group_name_H-M 'P b c a'
_atom_sites_solution_hydrogens geom
_atom_sites_solution_primary direct
_atom_sites_solution_secondary difmap
_audit_creation_method SHELXL-97
_cell_angle_alpha 90.0
_cell_angle_beta 90.0
_cell_angle_gamma 90.0
_cell_formula_units_Z 4
_cell_length_a 12.6015(3)
_cell_length_b 23.5649(4)
_cell_length_c 23.6458(5)
_cell_measurement_reflns_used 9507
_cell_measurement_temperature 123.01(15)
_cell_measurement_theta_max 66.4038
_cell_measurement_theta_min 2.6450
_cell_volume 7021.7(3)
_computing_cell_refinement 'Bruker FRAMBO'
_computing_data_collection 'Bruker FRAMBO'
_computing_data_reduction 'Bruker SHELXTL'
_computing_molecular_graphics 'Bruker SHELXTL'
_computing_publication_material 'Bruker SHELXTL'
_computing_structure_refinement 'Bruker SHELXTL'
_computing_structure_solution 'Bruker SHELXTL'
_diffrn_ambient_temperature 123.01(15)
_diffrn_detector_area_resol_mean 10.3389
_diffrn_measured_fraction_theta_full 0.997
_diffrn_measured_fraction_theta_max 0.997
_diffrn_measurement_details
;
  1 omega   11.00  108.00   1.0000   15.0000
omega____ theta____ kappa____ phi______ frames
    -       41.0046   57.0000 -120.0000 97

  2 omega  -35.00   52.00   1.0000   15.0000
omega____ theta____ kappa____ phi______ frames
    -       41.0046  -38.0000   90.0000 87

  3 omega   21.00   67.00   1.0000   60.0000
omega____ theta____ kappa____ phi______ frames
    -       92.5000  -92.0000 -170.0000 46

  4 omega   21.00   70.00   1.0000   60.0000
omega____ theta____ kappa____ phi______ frames
    -       92.5000  -45.0000  -60.0000 49

  5 omega   36.00   65.00   1.0000   60.0000
omega____ theta____ kappa____ phi______ frames
    -       92.5000  -30.0000  -60.0000 29

  6 omega   19.00   77.00   1.0000   60.0000
omega____ theta____ kappa____ phi______ frames
    -       92.5000  -45.0000 -150.0000 58

  7 omega   10.00   74.00   1.0000   60.0000
omega____ theta____ kappa____ phi______ frames
    -       92.5000  -95.0000 -120.0000 64

  8 omega   60.00  111.00   1.0000   60.0000
omega____ theta____ kappa____ phi______ frames
    -       92.5000   77.0000 -120.0000 51

  9 omega   18.00   61.00   1.0000   60.0000
omega____ theta____ kappa____ phi______ frames
    -       92.5000  -61.0000 -180.0000 43

 10 omega   30.00   56.00   1.0000   60.0000
omega____ theta____ kappa____ phi______ frames
    -       92.5000 -125.0000 -120.0000 26

 11 omega   71.00   96.00   1.0000   60.0000
omega____ theta____ kappa____ phi______ frames
    -       92.5000 -125.0000 -120.0000 25

 12 omega   30.00   69.00   1.0000   60.0000
omega____ theta____ kappa____ phi______ frames
    -       92.5000  -30.0000  -30.0000 39

 13 omega   17.00   60.00   1.0000   60.0000
omega____ theta____ kappa____ phi______ frames
    -       92.5000  -30.0000    0.0000 43

 14 omega   87.00  130.00   1.0000   60.0000
omega____ theta____ kappa____ phi______ frames
    -       92.5000   61.0000  -60.0000 43

 15 omega  134.00  162.00   1.0000   60.0000
omega____ theta____ kappa____ phi______ frames
    -       92.5000   61.0000  -60.0000 28

 16 omega   82.00  127.00   1.0000   60.0000
omega____ theta____ kappa____ phi______ frames
    -       92.5000  -92.0000 -170.0000 45

 17 omega  133.00  170.00   1.0000   60.0000
omega____ theta____ kappa____ phi______ frames
    -       92.5000   77.0000 -120.0000 37

 18 omega   33.00   65.00   1.0000   60.0000
omega____ theta____ kappa____ phi______ frames
    -       92.5000  -95.0000  120.0000 32

 19 omega   50.00  128.00   1.0000   60.0000
omega____ theta____ kappa____ phi______ frames
    -       92.5000  -86.0000   92.0000 78

 20 omega   78.00  104.00   1.0000   60.0000
omega____ theta____ kappa____ phi______ frames
    -       92.5000  -61.0000 -180.0000 26

 21 omega   12.00   38.00   1.0000   60.0000
omega____ theta____ kappa____ phi______ frames
    -       92.5000  -86.0000   92.0000 26

;
_diffrn_measurement_device_type 'Xcalibur, Ruby, Gemini ultra'
_diffrn_measurement_method '\w scans'
_diffrn_orient_matrix_UB_11 -0.0422236000
_diffrn_orient_matrix_UB_12 -0.0141584000
_diffrn_orient_matrix_UB_13 0.0594811000
_diffrn_orient_matrix_UB_21 0.1146935000
_diffrn_orient_matrix_UB_22 -0.0067230000
_diffrn_orient_matrix_UB_23 0.0215174000
_diffrn_orient_matrix_UB_31 0.0027476000
_diffrn_orient_matrix_UB_32 0.0634876000
_diffrn_orient_matrix_UB_33 0.0155411000
_diffrn_radiation_monochromator mirror
_diffrn_radiation_source 'Enhance Ultra (Cu) X-ray Source'
_diffrn_radiation_type 'Cu K\a'
_diffrn_radiation_wavelength 1.5418
_diffrn_reflns_av_R_equivalents 0.0809
_diffrn_reflns_av_sigmaI/netI 0.2001
_diffrn_reflns_limit_h_max 14
_diffrn_reflns_limit_h_min -13
_diffrn_reflns_limit_k_max 27
_diffrn_reflns_limit_k_min -26
_diffrn_reflns_limit_l_max 28
_diffrn_reflns_limit_l_min -27
_diffrn_reflns_number 43461
_diffrn_reflns_theta_full 25.01
_diffrn_reflns_theta_max 66.4038
_diffrn_reflns_theta_min 2.6450
_exptl_absorpt_coefficient_mu 3.618
_exptl_absorpt_correction_T_max 1.00000
_exptl_absorpt_correction_T_min 0.44283
_exptl_absorpt_correction_type multi-scan
_exptl_absorpt_process_details
;
CrysAlisPro, Agilent Technologies,
Version 1.171.35.15 (release 03-08-2011 CrysAlis171 .NET)
(compiled Aug  3 2011,13:03:54)
Empirical absorption correction using spherical harmonics,
 implemented in SCALE3 ABSPACK scaling algorithm.
;
_exptl_crystal_colour yellow
_exptl_crystal_density_diffrn 1.364
_exptl_crystal_density_method 'not measured'
_exptl_crystal_description prismatic
_exptl_crystal_F_000 3056.0
_exptl_crystal_size_max 0.06
_exptl_crystal_size_mid 0.04
_exptl_crystal_size_min 0.04
_refine_diff_density_max 0.525
_refine_diff_density_min -0.548
_refine_diff_density_rms 0.063
_refine_ls_extinction_method none
_refine_ls_goodness_of_fit_ref 1.063
_refine_ls_hydrogen_treatment constr
_refine_ls_matrix_type full
_refine_ls_number_parameters 424
_refine_ls_number_reflns 6172
_refine_ls_number_restraints 0
_refine_ls_restrained_S_all 1.063
_refine_ls_R_factor_all 0.0735
_refine_ls_R_factor_gt 0.0503
_refine_ls_shift/su_max 0.000
_refine_ls_shift/su_mean 0.000
_refine_ls_structure_factor_coef Fsqd
_refine_ls_weighting_details 'calc w=1/[\s^2^(Fo^2^)+(0.0737P)^2^+3.4584P] where P=(Fo^2^+2Fc^2^)/3'
_refine_ls_weighting_scheme calc
_refine_ls_wR_factor_gt 0.1315
_refine_ls_wR_factor_ref 0.1434
_reflns_number_gt 4928
_reflns_number_total 6172
_reflns_threshold_expression >2sigma(I)
_cod_data_source_file c3ce41202d.txt
_cod_data_source_block 6
_cod_depositor_comments
;
The following automatic conversions were performed:

'_symmetry_cell_setting' value 'Orthorhombic' changed to
'orthorhombic' according to
/home/saulius/struct/CIF-dictionaries/cif_core.dic dictionary named
'cif_core.dic' version 2.4.2 from 2011-04-26.

Automatic conversion script
Id: cif_fix_values 1891 2012-01-12 08:04:46Z andrius 
;
_cod_original_cell_volume 7021.7(4)
_cod_database_code 7211077
_cell_oxdiff_length_a 12.6018(4)
_cell_oxdiff_length_b 23.5583(7)
_cell_oxdiff_length_c 23.6520(9)
_cell_oxdiff_angle_alpha 89.998(3)
_cell_oxdiff_angle_beta 89.993(3)
_cell_oxdiff_angle_gamma 90.008(3)
_cell_oxdiff_volume 7021.7(4)
_cell_oxdiff_measurement_reflns_used 9507
_reflns_odcompleteness_completeness 98.48
_reflns_odcompleteness_theta 66.97
_reflns_odcompleteness_iscentric 1
_chemical_oxdiff_formula 'C20 H20 Fe N6 O6 S2 Cl1'

loop_
_symmetry_equiv_pos_as_xyz
'x, y, z'
'-x+1/2, -y, z+1/2'
'x+1/2, -y+1/2, -z'
'-x, y+1/2, -z+1/2'
'-x, -y, -z'
'x-1/2, y, -z-1/2'
'-x-1/2, y-1/2, z'
'x, -y-1/2, z-1/2'

loop_
_atom_site_label
_atom_site_type_symbol
_atom_site_fract_x
_atom_site_fract_y
_atom_site_fract_z
_atom_site_U_iso_or_equiv
_atom_site_adp_type
_atom_site_occupancy
_atom_site_symmetry_multiplicity
_atom_site_calc_flag
_atom_site_refinement_flags
Fe1 Fe 0.5000 0.0000 0.5000 0.02293(16) Uani 1 2 d S
Cl1 Cl 0.31582(7) 0.15184(4) 0.26785(4) 0.0424(2) Uani 1 1 d .
S1 S 0.56106(8) 0.13428(4) 0.65186(4) 0.0470(3) Uani 1 1 d .
O3 O 0.78063(17) 0.27052(8) 0.44596(10) 0.0301(5) Uani 1 1 d .
N4 N 0.57343(18) 0.06906(9) 0.44624(10) 0.0207(5) Uani 1 1 d .
N1 N 0.34325(18) 0.03218(9) 0.47198(10) 0.0222(5) Uani 1 1 d .
N5 N 0.49742(19) 0.05526(10) 0.57087(10) 0.0234(5) Uani 1 1 d .
O2 O -0.12712(19) 0.12545(9) 0.54575(12) 0.0406(6) Uani 1 1 d .
O1 O 0.1775(2) 0.20372(9) 0.45467(10) 0.0363(5) Uani 1 1 d .
N3 N 0.6327(2) 0.26324(10) 0.34463(10) 0.0245(5) Uani 1 1 d .
O4 O 0.46745(19) 0.35643(10) 0.34876(11) 0.0402(6) Uani 1 1 d .
C1 C 0.3231(3) 0.03749(12) 0.41634(13) 0.0279(7) Uani 1 1 d .
H1 H 0.3779 0.0282 0.3904 0.033 Uiso 1 1 calc R
O5 O 0.2087(2) 0.13206(11) 0.27483(11) 0.0427(6) Uani 1 1 d .
C25 C 0.5230(2) 0.08799(13) 0.60505(13) 0.0247(6) Uani 1 1 d .
N2 N -0.0079(2) 0.13688(11) 0.43675(12) 0.0331(6) Uani 1 1 d .
C5 C 0.2648(2) 0.04674(11) 0.50766(13) 0.0232(6) Uani 1 1 d .
H5 H 0.2774 0.0439 0.5472 0.028 Uiso 1 1 calc R
C20 C 0.5918(2) 0.16077(12) 0.37110(13) 0.0236(6) Uani 1 1 d .
O6 O 0.3485(3) 0.14037(13) 0.21087(13) 0.0626(8) Uani 1 1 d .
C4 C 0.1665(2) 0.06568(12) 0.48944(14) 0.0276(7) Uani 1 1 d .
H4 H 0.1134 0.0757 0.5162 0.033 Uiso 1 1 calc R
C8 C 0.1318(3) 0.20206(14) 0.39948(14) 0.0397(8) Uani 1 1 d .
H8A H 0.1669 0.1724 0.3765 0.048 Uiso 1 1 calc R
H8B H 0.1417 0.2391 0.3804 0.048 Uiso 1 1 calc R
C14 C 0.8003(3) 0.29525(13) 0.39258(15) 0.0340(7) Uani 1 1 d .
H14A H 0.8776 0.2989 0.3861 0.041 Uiso 1 1 calc R
H14B H 0.7681 0.3335 0.3906 0.041 Uiso 1 1 calc R
C2 C 0.2267(3) 0.05572(12) 0.39498(14) 0.0312(7) Uani 1 1 d .
H2 H 0.2161 0.0584 0.3553 0.037 Uiso 1 1 calc R
C23 C 0.5667(3) 0.12342(12) 0.46364(14) 0.0300(7) Uani 1 1 d .
H23 H 0.5554 0.1303 0.5028 0.036 Uiso 1 1 calc R
C16 C 0.6064(3) 0.30874(13) 0.30157(14) 0.0338(7) Uani 1 1 d .
H16A H 0.6492 0.3429 0.3102 0.041 Uiso 1 1 calc R
H16B H 0.6279 0.2951 0.2637 0.041 Uiso 1 1 calc R
C3 C 0.1460(2) 0.06999(12) 0.43179(14) 0.0302(7) Uani 1 1 d .
O7 O 0.3183(3) 0.21170(13) 0.27856(14) 0.0708(9) Uani 1 1 d .
C21 C 0.6069(2) 0.10537(12) 0.35313(13) 0.0269(6) Uani 1 1 d .
H21 H 0.6237 0.0976 0.3147 0.032 Uiso 1 1 calc R
C22 C 0.5972(2) 0.06143(12) 0.39167(13) 0.0259(6) Uani 1 1 d .
H22 H 0.6081 0.0238 0.3786 0.031 Uiso 1 1 calc R
C6 C 0.0381(3) 0.08661(14) 0.40924(17) 0.0415(9) Uani 1 1 d .
H6A H 0.0443 0.0941 0.3682 0.050 Uiso 1 1 calc R
H6B H -0.0110 0.0542 0.4142 0.050 Uiso 1 1 calc R
O8 O 0.3830(3) 0.12282(14) 0.30693(16) 0.0750(11) Uani 1 1 d .
C24 C 0.5752(3) 0.16944(12) 0.42822(13) 0.0303(7) Uani 1 1 d .
H24 H 0.5697 0.2069 0.4429 0.036 Uiso 1 1 calc R
C19 C 0.5823(3) 0.20774(12) 0.32775(13) 0.0286(7) Uani 1 1 d .
H19A H 0.6152 0.1947 0.2920 0.034 Uiso 1 1 calc R
H19B H 0.5060 0.2145 0.3201 0.034 Uiso 1 1 calc R
C17 C 0.4911(3) 0.32552(15) 0.29945(16) 0.0427(9) Uani 1 1 d .
H17A H 0.4774 0.3491 0.2656 0.051 Uiso 1 1 calc R
H17B H 0.4459 0.2912 0.2973 0.051 Uiso 1 1 calc R
C15 C 0.7516(2) 0.25693(13) 0.34863(14) 0.0300(7) Uani 1 1 d .
H15A H 0.7689 0.2170 0.3580 0.036 Uiso 1 1 calc R
H15B H 0.7834 0.2656 0.3113 0.036 Uiso 1 1 calc R
C10 C -0.1224(3) 0.13034(14) 0.44509(17) 0.0405(9) Uani 1 1 d .
H10A H -0.1536 0.1130 0.4108 0.049 Uiso 1 1 calc R
H10B H -0.1547 0.1683 0.4500 0.049 Uiso 1 1 calc R
C11 C -0.1490(3) 0.09485(14) 0.49475(19) 0.0455(10) Uani 1 1 d .
H11A H -0.2251 0.0844 0.4935 0.055 Uiso 1 1 calc R
H11B H -0.1067 0.0595 0.4939 0.055 Uiso 1 1 calc R
C7 C 0.0164(3) 0.18924(14) 0.40514(15) 0.0411(9) Uani 1 1 d .
H7A H -0.0185 0.2216 0.4243 0.049 Uiso 1 1 calc R
H7B H -0.0147 0.1861 0.3668 0.049 Uiso 1 1 calc R
C13 C 0.8331(3) 0.29990(14) 0.49059(16) 0.0397(8) Uani 1 1 d .
H13A H 0.8239 0.3413 0.4858 0.048 Uiso 1 1 calc R
H13B H 0.9100 0.2913 0.4898 0.048 Uiso 1 1 calc R
C9 C 0.2868(3) 0.21846(16) 0.45473(17) 0.0464(10) Uani 1 1 d .
H9A H 0.2951 0.2600 0.4501 0.056 Uiso 1 1 calc R
H9B H 0.3237 0.1994 0.4230 0.056 Uiso 1 1 calc R
C18 C 0.3569(3) 0.36762(19) 0.35518(19) 0.0533(11) Uani 1 1 d .
H18A H 0.3177 0.3316 0.3602 0.064 Uiso 1 1 calc R
H18B H 0.3292 0.3869 0.3210 0.064 Uiso 1 1 calc R
C12 C -0.1583(3) 0.09567(17) 0.5946(2) 0.0551(11) Uani 1 1 d .
H12A H -0.1152 0.0608 0.5986 0.066 Uiso 1 1 calc R
H12B H -0.2338 0.0845 0.5915 0.066 Uiso 1 1 calc R
O10 O 0.05663(19) 0.19680(9) 0.55404(10) 0.0349(5) Uani 1 1 d .
O9 O 0.2344(2) 0.06119(12) 0.65644(12) 0.0525(7) Uani 1 1 d .
C26 C 0.1453(3) 0.02416(18) 0.65533(19) 0.0531(10) Uani 1 1 d .
H26A H 0.1648 -0.0125 0.6376 0.064 Uiso 1 1 calc R
H26B H 0.0869 0.0413 0.6332 0.064 Uiso 1 1 calc R
C29 C 0.2860(4) 0.0567(2) 0.70926(19) 0.0608(12) Uani 1 1 d .
H29A H 0.2919 0.0945 0.7273 0.073 Uiso 1 1 calc R
H29B H 0.3582 0.0409 0.7044 0.073 Uiso 1 1 calc R
C27 C 0.1116(4) 0.01515(19) 0.7148(2) 0.0676(13) Uani 1 1 d .
H27A H 0.0767 -0.0221 0.7199 0.081 Uiso 1 1 calc R
H27B H 0.0634 0.0456 0.7279 0.081 Uiso 1 1 calc R
C28 C 0.2188(5) 0.0175(2) 0.7452(2) 0.0798(17) Uani 1 1 d .
H28A H 0.2106 0.0328 0.7840 0.096 Uiso 1 1 calc R
H28B H 0.2512 -0.0207 0.7475 0.096 Uiso 1 1 calc R
H1A H 0.6023 0.2751 0.3799 0.041(10) Uiso 1 1 d R
H3A H 0.0167 0.1672 0.5523 0.052(12) Uiso 1 1 d R
H2A H 0.0920 0.1952 0.5177 0.074(15) Uiso 1 1 d R

loop_
_atom_site_aniso_label
_atom_site_aniso_U_11
_atom_site_aniso_U_22
_atom_site_aniso_U_33
_atom_site_aniso_U_23
_atom_site_aniso_U_13
_atom_site_aniso_U_12
Fe1 0.0208(3) 0.0220(3) 0.0260(3) 0.0026(2) -0.0009(2) -0.0011(2)
Cl1 0.0429(5) 0.0424(5) 0.0420(5) 0.0135(4) -0.0160(4) -0.0056(4)
S1 0.0425(6) 0.0504(5) 0.0483(6) -0.0230(4) -0.0097(4) -0.0045(4)
O3 0.0287(12) 0.0225(10) 0.0389(13) -0.0042(9) -0.0051(9) 0.0039(8)
N4 0.0189(12) 0.0192(12) 0.0241(13) 0.0037(9) 0.0003(10) -0.0024(9)
N1 0.0190(12) 0.0196(12) 0.0279(13) 0.0035(9) -0.0021(10) -0.0013(9)
N5 0.0235(13) 0.0249(12) 0.0218(12) 0.0046(10) 0.0000(10) -0.0015(10)
O2 0.0309(13) 0.0310(12) 0.0599(17) 0.0060(11) -0.0080(12) -0.0102(9)
O1 0.0421(14) 0.0355(12) 0.0311(12) -0.0060(9) 0.0035(10) -0.0074(10)
N3 0.0246(13) 0.0222(12) 0.0267(13) 0.0055(10) 0.0053(10) 0.0014(10)
O4 0.0325(13) 0.0403(13) 0.0477(15) 0.0123(11) 0.0003(11) 0.0071(10)
C1 0.0276(16) 0.0273(15) 0.0288(16) 0.0017(12) -0.0063(13) 0.0029(12)
O5 0.0415(14) 0.0515(14) 0.0352(14) 0.0009(11) -0.0095(11) 0.0000(11)
C25 0.0193(15) 0.0294(15) 0.0254(15) 0.0035(13) -0.0004(12) 0.0027(11)
N2 0.0311(15) 0.0236(13) 0.0444(16) -0.0125(11) -0.0163(12) 0.0104(10)
C5 0.0202(15) 0.0185(13) 0.0308(16) 0.0037(11) -0.0034(12) -0.0026(11)
C20 0.0206(15) 0.0229(14) 0.0274(15) 0.0038(12) 0.0018(12) -0.0006(11)
O6 0.065(2) 0.0668(18) 0.0557(19) 0.0181(15) 0.0172(15) 0.0128(15)
C4 0.0231(16) 0.0180(14) 0.0416(18) -0.0045(12) -0.0031(13) 0.0007(11)
C8 0.058(2) 0.0318(17) 0.0288(17) -0.0044(13) -0.0003(16) 0.0089(16)
C14 0.0258(17) 0.0261(16) 0.050(2) 0.0029(14) 0.0030(15) 0.0037(12)
C2 0.0339(18) 0.0259(15) 0.0337(17) -0.0040(12) -0.0124(14) 0.0054(13)
C23 0.0388(19) 0.0252(15) 0.0260(16) 0.0004(12) 0.0055(14) -0.0034(13)
C16 0.043(2) 0.0276(16) 0.0303(17) 0.0118(13) 0.0029(14) -0.0009(13)
C3 0.0282(17) 0.0168(14) 0.0457(19) -0.0062(12) -0.0159(15) 0.0007(12)
O7 0.101(3) 0.0514(17) 0.060(2) 0.0039(14) -0.0319(18) -0.0182(16)
C21 0.0280(16) 0.0283(15) 0.0246(15) 0.0008(12) 0.0052(13) 0.0001(12)
C22 0.0235(16) 0.0225(14) 0.0316(16) 0.0007(12) 0.0047(13) -0.0003(11)
C6 0.0360(19) 0.0304(17) 0.058(2) -0.0207(16) -0.0241(17) 0.0147(14)
O8 0.0561(19) 0.082(2) 0.086(2) 0.0483(19) -0.0414(18) -0.0206(16)
C24 0.0438(19) 0.0199(14) 0.0272(16) -0.0004(12) 0.0057(14) -0.0023(12)
C19 0.0334(17) 0.0240(15) 0.0283(16) 0.0040(12) -0.0024(13) -0.0017(12)
C17 0.046(2) 0.0345(18) 0.047(2) 0.0169(16) -0.0111(17) 0.0038(15)
C15 0.0246(16) 0.0290(15) 0.0363(17) 0.0032(13) 0.0082(14) 0.0029(12)
C10 0.0307(19) 0.0286(17) 0.062(2) -0.0162(16) -0.0223(17) 0.0132(13)
C11 0.0262(18) 0.0286(17) 0.082(3) -0.0108(18) -0.0194(18) -0.0029(13)
C7 0.058(2) 0.0305(17) 0.0347(19) -0.0064(14) -0.0142(17) 0.0200(15)
C13 0.0305(18) 0.0351(18) 0.053(2) -0.0191(15) -0.0105(16) 0.0079(14)
C9 0.044(2) 0.048(2) 0.047(2) -0.0180(17) 0.0167(18) -0.0204(16)
C18 0.032(2) 0.068(3) 0.059(3) 0.030(2) -0.0045(19) 0.0131(18)
C12 0.036(2) 0.045(2) 0.084(3) 0.022(2) -0.009(2) -0.0204(17)
O10 0.0367(13) 0.0348(12) 0.0333(13) -0.0059(9) 0.0009(10) -0.0163(10)
O9 0.0559(18) 0.0562(15) 0.0454(16) -0.0021(12) -0.0065(13) -0.0164(13)
C26 0.045(2) 0.049(2) 0.065(3) -0.0106(19) -0.004(2) -0.0094(17)
C29 0.071(3) 0.062(3) 0.050(3) -0.007(2) -0.018(2) 0.006(2)
C27 0.079(3) 0.044(2) 0.080(3) 0.001(2) 0.021(3) -0.002(2)
C28 0.142(5) 0.045(2) 0.053(3) 0.004(2) -0.015(3) -0.010(3)

loop_
_atom_type_symbol
_atom_type_description
_atom_type_scat_dispersion_real
_atom_type_scat_dispersion_imag
_atom_type_scat_source
C C 0.0033 0.0016 'International Tables Vol C Tables 4.2.6.8 and 6.1.1.4'
H H 0.0000 0.0000 'International Tables Vol C Tables 4.2.6.8 and 6.1.1.4'
N N 0.0061 0.0033 'International Tables Vol C Tables 4.2.6.8 and 6.1.1.4'
O O 0.0106 0.0060 'International Tables Vol C Tables 4.2.6.8 and 6.1.1.4'
S S 0.1246 0.1234 'International Tables Vol C Tables 4.2.6.8 and 6.1.1.4'
Cl Cl 0.1484 0.1585 'International Tables Vol C Tables 4.2.6.8 and 6.1.1.4'
Fe Fe 0.3463 0.8444 'International Tables Vol C Tables 4.2.6.8 and 6.1.1.4'

loop_
_geom_angle_atom_site_label_1
_geom_angle_atom_site_label_2
_geom_angle_atom_site_label_3
_geom_angle
_geom_angle_site_symmetry_1
_geom_angle_site_symmetry_3
N5 Fe1 N5 180.0 5_656 .
N5 Fe1 N1 90.72(9) 5_656 5_656
N5 Fe1 N1 89.28(9) . 5_656
N5 Fe1 N1 89.28(9) 5_656 .
N5 Fe1 N1 90.72(9) . .
N1 Fe1 N1 180.00(12) 5_656 .
N5 Fe1 N4 89.51(9) 5_656 .
N5 Fe1 N4 90.49(9) . .
N1 Fe1 N4 92.84(8) 5_656 .
N1 Fe1 N4 87.16(8) . .
N5 Fe1 N4 90.49(9) 5_656 5_656
N5 Fe1 N4 89.51(9) . 5_656
N1 Fe1 N4 87.16(8) 5_656 5_656
N1 Fe1 N4 92.84(8) . 5_656
N4 Fe1 N4 180.00(8) . 5_656
O8 Cl1 O6 110.3(2) . .
O8 Cl1 O7 110.1(2) . .
O6 Cl1 O7 110.19(19) . .
O8 Cl1 O5 109.09(17) . .
O6 Cl1 O5 108.43(18) . .
O7 Cl1 O5 108.6(2) . .
C14 O3 C13 112.3(3) . .
C22 N4 C23 115.9(2) . .
C22 N4 Fe1 122.49(18) . .
C23 N4 Fe1 119.09(19) . .
C5 N1 C1 116.8(3) . .
C5 N1 Fe1 123.69(19) . .
C1 N1 Fe1 119.5(2) . .
C25 N5 Fe1 162.1(2) . .
C12 O2 C11 112.7(3) . .
C9 O1 C8 113.5(3) . .
C19 N3 C15 110.5(2) . .
C19 N3 C16 110.1(2) . .
C15 N3 C16 109.2(2) . .
C19 N3 H1A 108.4 . .
C15 N3 H1A 111.8 . .
C16 N3 H1A 106.9 . .
C17 O4 C18 113.0(3) . .
N1 C1 C2 123.5(3) . .
N1 C1 H1 118.3 . .
C2 C1 H1 118.3 . .
N5 C25 S1 178.6(3) . .
C10 N2 C6 111.3(3) . .
C10 N2 C7 111.1(3) . .
C6 N2 C7 111.6(3) . .
N1 C5 C4 123.0(3) . .
N1 C5 H5 118.5 . .
C4 C5 H5 118.5 . .
C24 C20 C21 117.4(3) . .
C24 C20 C19 122.8(3) . .
C21 C20 C19 119.5(3) . .
C5 C4 C3 119.6(3) . .
C5 C4 H4 120.2 . .
C3 C4 H4 120.2 . .
O1 C8 C7 108.5(3) . .
O1 C8 H8A 110.0 . .
C7 C8 H8A 110.0 . .
O1 C8 H8B 110.0 . .
C7 C8 H8B 110.0 . .
H8A C8 H8B 108.4 . .
O3 C14 C15 107.3(2) . .
O3 C14 H14A 110.3 . .
C15 C14 H14A 110.3 . .
O3 C14 H14B 110.3 . .
C15 C14 H14B 110.3 . .
H14A C14 H14B 108.5 . .
C3 C2 C1 119.5(3) . .
C3 C2 H2 120.3 . .
C1 C2 H2 120.3 . .
N4 C23 C24 124.0(3) . .
N4 C23 H23 118.0 . .
C24 C23 H23 118.0 . .
C17 C16 N3 114.7(3) . .
C17 C16 H16A 108.6 . .
N3 C16 H16A 108.6 . .
C17 C16 H16B 108.6 . .
N3 C16 H16B 108.6 . .
H16A C16 H16B 107.6 . .
C2 C3 C4 117.6(3) . .
C2 C3 C6 120.2(3) . .
C4 C3 C6 122.1(3) . .
C20 C21 C22 119.4(3) . .
C20 C21 H21 120.3 . .
C22 C21 H21 120.3 . .
N4 C22 C21 123.7(3) . .
N4 C22 H22 118.2 . .
C21 C22 H22 118.2 . .
N2 C6 C3 114.0(3) . .
N2 C6 H6A 108.7 . .
C3 C6 H6A 108.7 . .
N2 C6 H6B 108.7 . .
C3 C6 H6B 108.7 . .
H6A C6 H6B 107.6 . .
C23 C24 C20 119.4(3) . .
C23 C24 H24 120.3 . .
C20 C24 H24 120.3 . .
N3 C19 C20 114.9(2) . .
N3 C19 H19A 108.5 . .
C20 C19 H19A 108.5 . .
N3 C19 H19B 108.5 . .
C20 C19 H19B 108.5 . .
H19A C19 H19B 107.5 . .
O4 C17 C16 108.2(3) . .
O4 C17 H17A 110.1 . .
C16 C17 H17A 110.1 . .
O4 C17 H17B 110.1 . .
C16 C17 H17B 110.1 . .
H17A C17 H17B 108.4 . .
C14 C15 N3 112.9(2) . .
C14 C15 H15A 109.0 . .
N3 C15 H15A 109.0 . .
C14 C15 H15B 109.0 . .
N3 C15 H15B 109.0 . .
H15A C15 H15B 107.8 . .
N2 C10 C11 113.0(3) . .
N2 C10 H10A 109.0 . .
C11 C10 H10A 109.0 . .
N2 C10 H10B 109.0 . .
C11 C10 H10B 109.0 . .
H10A C10 H10B 107.8 . .
O2 C11 C10 109.9(3) . .
O2 C11 H11A 109.7 . .
C10 C11 H11A 109.7 . .
O2 C11 H11B 109.7 . .
C10 C11 H11B 109.7 . .
H11A C11 H11B 108.2 . .
N2 C7 C8 114.7(3) . .
N2 C7 H7A 108.6 . .
C8 C7 H7A 108.6 . .
N2 C7 H7B 108.6 . .
C8 C7 H7B 108.6 . .
H7A C7 H7B 107.6 . .
O3 C13 C9 108.8(3) . 3_556
O3 C13 H13A 109.9 . .
C9 C13 H13A 109.9 3_556 .
O3 C13 H13B 109.9 . .
C9 C13 H13B 109.9 3_556 .
H13A C13 H13B 108.3 . .
O1 C9 C13 108.1(3) . 3_456
O1 C9 H9A 110.1 . .
C13 C9 H9A 110.1 3_456 .
O1 C9 H9B 110.1 . .
C13 C9 H9B 110.1 3_456 .
H9A C9 H9B 108.4 . .
O4 C18 C12 108.6(3) . 3_556
O4 C18 H18A 110.0 . .
C12 C18 H18A 110.0 3_556 .
O4 C18 H18B 110.0 . .
C12 C18 H18B 110.0 3_556 .
H18A C18 H18B 108.3 . .
O2 C12 C18 109.3(3) . 3_456
O2 C12 H12A 109.8 . .
C18 C12 H12A 109.8 3_456 .
O2 C12 H12B 109.8 . .
C18 C12 H12B 109.8 3_456 .
H12A C12 H12B 108.3 . .
H3A O10 H2A 101.2 . .
C29 O9 C26 109.5(3) . .
O9 C26 C27 107.2(4) . .
O9 C26 H26A 110.3 . .
C27 C26 H26A 110.3 . .
O9 C26 H26B 110.3 . .
C27 C26 H26B 110.3 . .
H26A C26 H26B 108.5 . .
O9 C29 C28 106.5(4) . .
O9 C29 H29A 110.4 . .
C28 C29 H29A 110.4 . .
O9 C29 H29B 110.4 . .
C28 C29 H29B 110.4 . .
H29A C29 H29B 108.6 . .
C26 C27 C28 100.8(4) . .
C26 C27 H27A 111.6 . .
C28 C27 H27A 111.6 . .
C26 C27 H27B 111.6 . .
C28 C27 H27B 111.6 . .
H27A C27 H27B 109.4 . .
C29 C28 C27 104.6(4) . .
C29 C28 H28A 110.8 . .
C27 C28 H28A 110.8 . .
C29 C28 H28B 110.8 . .
C27 C28 H28B 110.8 . .
H28A C28 H28B 108.9 . .

loop_
_geom_bond_atom_site_label_1
_geom_bond_atom_site_label_2
_geom_bond_distance
_geom_bond_site_symmetry_2
Fe1 N5 2.122(2) 5_656
Fe1 N5 2.122(2) .
Fe1 N1 2.217(2) 5_656
Fe1 N1 2.217(2) .
Fe1 N4 2.263(2) .
Fe1 N4 2.263(2) 5_656
Cl1 O8 1.428(3) .
Cl1 O6 1.434(3) .
Cl1 O7 1.434(3) .
Cl1 O5 1.438(3) .
S1 C25 1.626(3) .
O3 C14 1.412(4) .
O3 C13 1.425(4) .
N4 C22 1.337(4) .
N4 C23 1.348(4) .
N1 C5 1.344(4) .
N1 C1 1.346(4) .
N5 C25 1.163(4) .
O2 C12 1.408(5) .
O2 C11 1.432(5) .
O1 C9 1.421(4) .
O1 C8 1.427(4) .
N3 C19 1.508(4) .
N3 C15 1.509(4) .
N3 C16 1.515(4) .
N3 H1A 0.9592 .
O4 C17 1.407(5) .
O4 C18 1.426(5) .
C1 C2 1.384(4) .
C1 H1 0.9500 .
N2 C10 1.464(5) .
N2 C6 1.471(4) .
N2 C7 1.475(5) .
C5 C4 1.386(4) .
C5 H5 0.9500 .
C20 C24 1.382(4) .
C20 C21 1.386(4) .
C20 C19 1.513(4) .
C4 C3 1.391(5) .
C4 H4 0.9500 .
C8 C7 1.492(6) .
C8 H8A 0.9900 .
C8 H8B 0.9900 .
C14 C15 1.507(5) .
C14 H14A 0.9900 .
C14 H14B 0.9900 .
C2 C3 1.380(5) .
C2 H2 0.9500 .
C23 C24 1.375(4) .
C23 H23 0.9500 .
C16 C17 1.507(5) .
C16 H16A 0.9900 .
C16 H16B 0.9900 .
C3 C6 1.512(4) .
C21 C22 1.385(4) .
C21 H21 0.9500 .
C22 H22 0.9500 .
C6 H6A 0.9900 .
C6 H6B 0.9900 .
C24 H24 0.9500 .
C19 H19A 0.9900 .
C19 H19B 0.9900 .
C17 H17A 0.9900 .
C17 H17B 0.9900 .
C15 H15A 0.9900 .
C15 H15B 0.9900 .
C10 C11 1.480(6) .
C10 H10A 0.9900 .
C10 H10B 0.9900 .
C11 H11A 0.9900 .
C11 H11B 0.9900 .
C7 H7A 0.9900 .
C7 H7B 0.9900 .
C13 C9 1.483(6) 3_556
C13 H13A 0.9900 .
C13 H13B 0.9900 .
C9 C13 1.483(6) 3_456
C9 H9A 0.9900 .
C9 H9B 0.9900 .
C18 C12 1.481(7) 3_556
C18 H18A 0.9900 .
C18 H18B 0.9900 .
C12 C18 1.481(7) 3_456
C12 H12A 0.9900 .
C12 H12B 0.9900 .
O10 H3A 0.8616 .
O10 H2A 0.9688 .
O9 C29 1.412(5) .
O9 C26 1.422(5) .
C26 C27 1.485(7) .
C26 H26A 0.9900 .
C26 H26B 0.9900 .
C29 C28 1.515(7) .
C29 H29A 0.9900 .
C29 H29B 0.9900 .
C27 C28 1.531(8) .
C27 H27A 0.9900 .
C27 H27B 0.9900 .
C28 H28A 0.9900 .
C28 H28B 0.9900 .
